data_2008096
loop_
_publ_author_name
'Fukushima, Shigeru'
'Hosomi, Hiroyuki'
'Ohba, Shigeru'
'Kawashima, Masatoshi'

_publ_section_title
;
 Diastereomeric complexes of 1,1'-binaphthyl-2,2'-diol and
 (<i>R</i>,<i>R</i>)-1,2-cyclohexanediamine
;
_journal_issue 1
_journal_name_full 'Acta Crystallographica Section C'
_journal_page_first 120
_journal_page_last 123
_journal_paper_doi 10.1107/S010827019800105X
_journal_volume 55
_journal_year 1999
_chemical_formula_iupac 'C20 H14 O2, C6 H14 N2'
_chemical_formula_moiety 'C20 H14 O2, C6 H14 N2'
_chemical_formula_sum 'C26 H28 N2 O2'
_chemical_formula_weight 400.52
_chemical_name_common
;
(S)-2,2'-dihydroxy-1,1'-binaphthyl (R,R)-1,2-cyclohexanediamine
;
_space_group_IT_number 4
_symmetry_cell_setting monoclinic
_symmetry_space_group_name_Hall 'P 2yb'
_symmetry_space_group_name_H-M 'P 1 21 1'
_atom_type_scat_source 'International Tables Vol.IV(1974)'
_cell_angle_alpha 90.
_cell_angle_beta 111.530(10)
_cell_angle_gamma 90.
_cell_formula_units_Z 2
_cell_length_a 8.0560(10)
_cell_length_b 13.5520(10)
_cell_length_c 10.8220(10)
_cell_measurement_reflns_used 25
_cell_measurement_temperature 300
_cell_measurement_theta_max 15
_cell_measurement_theta_min 10
_cell_volume 1099.1(2)
_computing_cell_refinement 'AFC/MSC Diffractometer Control System'
_computing_data_collection 'AFC/MSC Diffractometer Control System (Rigaku Corporation, 1993)'
_computing_data_reduction 'local programs'
_computing_molecular_graphics CRYSTAN-GM
_computing_publication_material CRYSTAN-GM
_computing_structure_refinement CRYSTAN-GM
_computing_structure_solution 'CRYSTAN-GM (Edwards et al., 1996)'
_diffrn_measurement_device_type 'Rigaku AFC-5'
_diffrn_measurement_method \q-2\q
_diffrn_radiation_type MoK\a
_diffrn_radiation_wavelength 0.71073
_diffrn_reflns_av_R_equivalents 0.014
_diffrn_reflns_limit_h_max 10
_diffrn_reflns_limit_h_min 0
_diffrn_reflns_limit_k_max 17
_diffrn_reflns_limit_k_min 0
_diffrn_reflns_limit_l_max 14
_diffrn_reflns_limit_l_min -14
_diffrn_reflns_number 2817
_diffrn_reflns_theta_max 27.5
_diffrn_standards_decay_% 0
_diffrn_standards_interval_count 100
_diffrn_standards_number 3
_exptl_absorpt_coefficient_mu 0.077
_exptl_absorpt_correction_type none
_exptl_crystal_colour colourless
_exptl_crystal_density_diffrn 1.210
_exptl_crystal_density_method 'not measured'
_exptl_crystal_description prism
_exptl_crystal_F_000 428
_exptl_crystal_size_max 0.5
_exptl_crystal_size_mid 0.3
_exptl_crystal_size_min 0.2
_refine_diff_density_max 0.26
_refine_diff_density_min -0.30
_refine_ls_extinction_method None
_refine_ls_goodness_of_fit_ref 1.00
_refine_ls_hydrogen_treatment 'H atoms riding'
_refine_ls_number_parameters 270
_refine_ls_number_reflns 2263
_refine_ls_R_factor_gt 0.056
_refine_ls_shift/su_max 0.01
_refine_ls_shift/su_mean 0.0032
_refine_ls_structure_factor_coef F
_refine_ls_weighting_details 'w = 1/[\s^2^(F) + 0.0009F^2^]'
_refine_ls_weighting_scheme calc
_refine_ls_wR_factor_ref 0.065
_reflns_number_gt 1542
_reflns_number_total 2638
_reflns_threshold_expression 'I > 2\s(I)'
_cod_data_source_file oa1035.cif
_cod_data_source_block II
_cod_depositor_comments
;
The following automatic conversions were performed:
'_symmetry_cell_setting' value 'Monoclinic' changed to 'monoclinic'
according to '/home/saulius/struct/CIF-dictionaries/cif_core.dic'
dictionary named 'cif_core.dic' version 2.4.1 from 2010-06-29.

Automatic conversion script
Id: cif_fix_enum 1527 2010-12-29 10:47:43Z saulius 

The following automatic conversions were performed:

'_atom_site_thermal_displace_type' tag value 'Uij' was replaced with
'Uani' value 30 times.

Automatic conversion script
Id: cif_fix_values 1646 2011-03-28 12:23:43Z adriana 
;
_cod_original_sg_symbol_H-M 'P 21'
_cod_database_code 2008096

loop_
_symmetry_equiv_pos_as_xyz
+X,+Y,+Z
-X,+Y+1/2,-Z

loop_
_atom_site_aniso_label
_atom_site_aniso_U_11
_atom_site_aniso_U_22
_atom_site_aniso_U_33
_atom_site_aniso_U_12
_atom_site_aniso_U_13
_atom_site_aniso_U_23
O1 0.079(2) 0.056(2) 0.0490(10) -0.029(2) 0.0360(10) -0.0160(10)
O2 0.060(2) 0.083(2) 0.075(2) 0.038(2) 0.0330(10) 0.027(2)
N3 0.056(2) 0.073(2) 0.043(2) 0.022(2) 0.013(2) -0.002(2)
N4 0.060(2) 0.065(2) 0.086(2) -0.007(2) 0.034(2) 0.007(2)
C5 0.040(2) 0.049(2) 0.043(2) -0.001(2) 0.020(2) -0.002(2)
C6 0.052(2) 0.065(3) 0.035(2) -0.011(2) 0.016(2) -0.008(2)
C7 0.055(2) 0.066(3) 0.034(2) -0.005(2) 0.018(2) 0.004(2)
C8 0.036(2) 0.047(2) 0.041(2) -0.002(2) 0.015(2) 0.002(2)
C9 0.045(2) 0.060(3) 0.049(2) 0.007(2) 0.021(2) 0.011(2)
C10 0.054(2) 0.032(2) 0.071(3) 0.001(2) 0.029(2) 0.007(2)
C11 0.047(2) 0.042(2) 0.056(2) -0.003(2) 0.016(2) -0.004(2)
C12 0.039(2) 0.045(2) 0.034(2) 0.002(2) 0.011(2) 0.001(2)
C13 0.030(2) 0.039(2) 0.036(2) 0.0070(10) 0.0130(10) 0.0020(10)
C14 0.033(2) 0.040(2) 0.031(2) 0.005(2) 0.0160(10) 0.002(2)
C15 0.038(2) 0.032(2) 0.032(2) -0.003(2) 0.0140(10) -0.0050(10)
C16 0.046(2) 0.037(2) 0.039(2) -0.006(2) 0.020(2) -0.004(2)
C17 0.055(2) 0.051(2) 0.055(2) 0.014(2) 0.029(2) 0.009(2)
C18 0.087(3) 0.066(3) 0.108(4) 0.026(3) 0.066(3) 0.018(3)
C19 0.105(4) 0.079(4) 0.101(4) 0.015(3) 0.078(3) 0.003(3)
C20 0.090(3) 0.070(3) 0.060(3) -0.015(3) 0.054(2) -0.010(2)
C21 0.059(2) 0.041(2) 0.044(2) -0.010(2) 0.023(2) -0.003(2)
C22 0.077(3) 0.069(3) 0.034(2) -0.008(2) 0.021(2) 0.005(2)
C23 0.065(3) 0.068(3) 0.050(2) 0.013(2) 0.014(2) 0.022(2)
C24 0.041(2) 0.047(2) 0.054(2) 0.002(2) 0.019(2) 0.007(2)
C25 0.053(2) 0.054(2) 0.049(2) 0.009(2) 0.032(2) 0.004(2)
C26 0.072(3) 0.059(3) 0.078(3) -0.003(2) 0.038(2) 0.007(2)
C27 0.098(4) 0.086(4) 0.109(4) 0.031(3) 0.054(4) 0.043(3)
C28 0.065(3) 0.141(5) 0.078(3) 0.043(3) 0.034(3) 0.051(3)
C29 0.041(2) 0.123(4) 0.063(3) 0.006(3) 0.018(2) 0.012(3)
C30 0.048(2) 0.066(3) 0.054(2) 0.003(2) 0.027(2) -0.001(2)

loop_
_atom_site_label
_atom_site_fract_x
_atom_site_fract_y
_atom_site_fract_z
_atom_site_U_iso_or_equiv
_atom_site_thermal_displace_type
_atom_site_occupancy
O1 0.4294(3) 0.0000 0.1667(2) 0.0730(10) Uani 1.000
O2 0.8445(4) 0.0086(3) 0.4402(3) 0.0720(10) Uani 1.000
N3 0.7174(4) 0.4372(3) 0.6556(3) 0.0630(10) Uani 1.000
N4 1.0471(4) 0.5484(3) 0.7740(3) 0.076(2) Uani 1.000
C5 0.5042(4) 0.0891(3) 0.1628(3) 0.0490(10) Uani 1.000
C6 0.4975(5) 0.1191(4) 0.0357(3) 0.058(2) Uani 1.000
C7 0.5673(5) 0.2069(3) 0.0191(3) 0.055(2) Uani 1.000
C8 0.6467(4) 0.2717(3) 0.1280(3) 0.0440(10) Uani 1.000
C9 0.7138(5) 0.3659(3) 0.1125(3) 0.053(2) Uani 1.000
C10 0.7894(5) 0.4250(3) 0.2180(4) 0.057(2) Uani 1.000
C11 0.8006(5) 0.3958(3) 0.3458(4) 0.055(2) Uani 1.000
C12 0.7359(4) 0.3059(3) 0.3638(3) 0.0430(10) Uani 1.000
C13 0.6557(4) 0.2411(3) 0.2557(3) 0.0380(10) Uani 1.000
C14 0.5846(4) 0.1475(3) 0.2719(3) 0.0380(10) Uani 1.000
C15 0.5935(4) 0.1155(3) 0.4066(3) 0.0390(10) Uani 1.000
C16 0.4661(5) 0.1520(3) 0.4584(3) 0.0460(10) Uani 1.000
C17 0.3308(5) 0.2197(3) 0.3883(3) 0.057(2) Uani 1.000
C18 0.2054(6) 0.2521(4) 0.4365(5) 0.092(2) Uani 1.000
C19 0.2123(7) 0.2185(4) 0.5607(5) 0.105(3) Uani 1.000
C20 0.3410(6) 0.1561(4) 0.6333(4) 0.084(2) Uani 1.000
C21 0.4701(5) 0.1191(3) 0.5845(3) 0.0540(10) Uani 1.000
C22 0.6012(6) 0.0513(4) 0.6550(3) 0.064(2) Uani 1.000
C23 0.7222(5) 0.0168(4) 0.6054(4) 0.060(2) Uani 1.000
C24 0.7183(5) 0.0485(3) 0.4791(3) 0.0500(10) Uani 1.000
C25 0.8891(5) 0.3894(3) 0.7324(3) 0.056(2) Uani 1.000
C26 0.8536(6) 0.2953(4) 0.7936(4) 0.076(2) Uani 1.000
C27 1.0237(7) 0.2475(4) 0.8872(6) 0.096(3) Uani 1.000
C28 1.1332(6) 0.3191(5) 0.9907(5) 0.088(3) Uani 1.000
C29 1.1748(5) 0.4107(4) 0.9281(4) 0.078(2) Uani 1.000
C30 1.0026(5) 0.4600(3) 0.8378(4) 0.062(2) Uani 1.000
H1 0.3904 -0.0024 0.2405 0.08 Uiso 1.000
H2 0.8612 0.0281 0.3603 0.08 Uiso 1.000
H3A 0.7208 0.4706 0.5783 0.08 Uiso 1.000
H3B 0.6353 0.3870 0.6069 0.08 Uiso 1.000
H4A 0.9482 0.5873 0.7186 0.08 Uiso 1.000
H4B 1.1413 0.5806 0.8444 0.08 Uiso 1.000
H6 0.4436 0.0767 -0.0395 0.08 Uiso 1.000
H7 0.5629 0.2255 -0.0677 0.08 Uiso 1.000
H9 0.7050 0.3873 0.0257 0.08 Uiso 1.000
H10 0.8365 0.4880 0.2065 0.08 Uiso 1.000
H11 0.8534 0.4388 0.4205 0.08 Uiso 1.000
H12 0.7456 0.2864 0.4515 0.08 Uiso 1.000
H17 0.3235 0.2423 0.3024 0.08 Uiso 1.000
H18 0.1160 0.2990 0.3878 0.08 Uiso 1.000
H19 0.1229 0.2398 0.5939 0.08 Uiso 1.000
H20 0.3448 0.1359 0.7193 0.08 Uiso 1.000
H22 0.6054 0.0288 0.7402 0.08 Uiso 1.000
H23 0.8110 -0.0296 0.6565 0.08 Uiso 1.000
H25 0.9520 0.3741 0.6748 0.08 Uiso 1.000
H26A 0.7930 0.2495 0.7240 0.08 Uiso 1.000
H26B 0.7783 0.3102 0.8423 0.05 Uiso 1.000
H27A 1.0929 0.2252 0.8368 0.08 Uiso 1.000
H27B 0.9942 0.1919 0.9301 0.08 Uiso 1.000
H28A 1.2429 0.2882 1.0451 0.08 Uiso 1.000
H28B 1.0675 0.3374 1.0453 0.08 Uiso 1.000
H29A 1.2472 0.3933 0.8780 0.08 Uiso 1.000
H29B 1.2395 0.4563 0.9967 0.08 Uiso 1.000
H30 0.9392 0.4803 0.8932 0.08 Uiso 1.000

loop_
_geom_angle_atom_site_label_1
_geom_angle_atom_site_label_2
_geom_angle_atom_site_label_3
_geom_angle
_geom_angle_publ_flag
O1 C5 C6 115.2(4) yes
O1 C5 C14 124.2(3) yes
C6 C5 C14 120.6(4) no
C5 C6 C7 120.7(4) no
C6 C7 C8 121.0(3) no
C7 C8 C9 122.2(3) no
C7 C8 C13 118.3(4) no
C9 C8 C13 119.5(4) no
C8 C9 C10 120.6(4) no
C9 C10 C11 120.8(4) no
C10 C11 C12 120.0(4) no
C11 C12 C13 121.2(4) no
C8 C13 C12 117.9(4) no
C8 C13 C14 120.0(4) no
C12 C13 C14 122.1(3) no
C5 C14 C13 119.4(3) no
C5 C14 C15 120.7(4) yes
C13 C14 C15 119.9(4) no
C14 C15 C16 119.9(4) no
C14 C15 C24 120.9(3) yes
C16 C15 C24 119.2(3) no
C15 C16 C17 122.6(3) no
C15 C16 C21 120.1(4) no
C17 C16 C21 117.3(4) no
C16 C17 C18 122.4(4) no
C17 C18 C19 119.1(5) no
C18 C19 C20 121.0(5) no
C19 C20 C21 121.2(4) no
C16 C21 C20 118.9(4) no
C16 C21 C22 118.4(4) no
C20 C21 C22 122.7(4) no
C21 C22 C23 121.3(4) no
C22 C23 C24 120.7(5) no
O2 C24 C15 124.5(4) yes
O2 C24 C23 115.2(4) yes
C15 C24 C23 120.3(4) no
N3 C25 C26 109.1(4) no
N3 C25 C30 109.2(4) yes
C26 C25 C30 111.3(3) no
C25 C26 C27 112.5(4) no
C26 C27 C28 111.2(5) no
C27 C28 C29 111.3(5) no
C28 C29 C30 110.4(4) no
N4 C30 C25 109.9(4) yes
N4 C30 C29 109.4(4) no
C25 C30 C29 111.2(4) no
C5 O1 H1 109.9 no
C24 O2 H2 122.8 no
C25 N3 H3A 112.1 no
C25 N3 H3B 108.2 no
H3A N3 H3B 95.2 no
C30 N4 H4A 116.4 no
C30 N4 H4B 104.6 no
H4A N4 H4B 118.6 no
C5 C6 H6 119.7 no
C7 C6 H6 119.6 no
C6 C7 H7 119.4 no
C8 C7 H7 119.5 no
C8 C9 H9 119.5 no
C10 C9 H9 119.9 no
C9 C10 H10 119.8 no
C11 C10 H10 119.4 no
C10 C11 H11 120.3 no
C12 C11 H11 119.7 no
C11 C12 H12 119.3 no
C13 C12 H12 119.5 no
C16 C17 H17 119.2 no
C18 C17 H17 118.4 no
C17 C18 H18 120.9 no
C19 C18 H18 120.0 no
C18 C19 H19 119.4 no
C20 C19 H19 119.6 no
C19 C20 H20 119.3 no
C21 C20 H20 119.5 no
C21 C22 H22 119.1 no
C23 C22 H22 119.6 no
C22 C23 H23 119.3 no
C24 C23 H23 120.0 no
N3 C25 H25 109.8 no
C26 C25 H25 109.4 no
C30 C25 H25 108.0 no
C25 C26 H26A 109.0 no
C25 C26 H26B 108.8 no
C27 C26 H26A 108.8 no
C27 C26 H26B 108.7 no
H26A C26 H26B 109.0 no
C26 C27 H27A 109.0 no
C26 C27 H27B 109.6 no
C28 C27 H27A 108.8 no
C28 C27 H27B 109.2 no
H27A C27 H27B 109.0 no
C27 C28 H28A 109.4 no
C27 C28 H28B 108.7 no
C29 C28 H28A 109.1 no
C29 C28 H28B 109.1 no
H28A C28 H28B 109.1 no
C28 C29 H29A 109.4 no
C28 C29 H29B 109.2 no
C30 C29 H29A 110.1 no
C30 C29 H29B 108.7 no
H29A C29 H29B 109.0 no
N4 C30 H30 109.4 no
C25 C30 H30 109.8 no
C29 C30 H30 107.0 no

loop_
_geom_bond_atom_site_label_1
_geom_bond_atom_site_label_2
_geom_bond_site_symmetry_1
_geom_bond_site_symmetry_2
_geom_bond_distance
_geom_bond_publ_flag
O1 C5 . . 1.357(5) yes
O2 C24 . . 1.348(5) yes
N3 C25 . . 1.476(5) yes
N4 C30 . . 1.491(6) yes
C5 C6 . . 1.416(5) yes
C5 C14 . . 1.371(5) yes
C6 C7 . . 1.356(7) no
C7 C8 . . 1.420(5) no
C8 C9 . . 1.420(6) no
C8 C13 . . 1.419(5) no
C9 C10 . . 1.344(6) no
C10 C11 . . 1.409(6) no
C11 C12 . . 1.367(6) no
C12 C13 . . 1.415(5) no
C13 C14 . . 1.429(6) no
C14 C15 . . 1.497(5) yes
C15 C16 . . 1.426(5) no
C15 C24 . . 1.368(6) yes
C16 C17 . . 1.414(6) no
C16 C21 . . 1.425(5) no
C17 C18 . . 1.368(6) no
C18 C19 . . 1.401(8) no
C19 C20 . . 1.345(8) no
C20 C21 . . 1.420(6) no
C21 C22 . . 1.397(7) no
C22 C23 . . 1.357(6) no
C23 C24 . . 1.422(6) yes
C25 C26 . . 1.512(7) no
C25 C30 . . 1.512(6) yes
C26 C27 . . 1.518(8) no
C27 C28 . . 1.500(9) no
C28 C29 . . 1.510(8) no
C29 C30 . . 1.527(6) no
O1 H1 . . 0.960 no
O2 H2 . . 0.960 no
N3 H3A . . 0.960 no
N3 H3B . . 0.960 no
N4 H4A . . 0.960 no
N4 H4B . . 0.960 no
C6 H6 . . 0.960 no
C7 H7 . . 0.961 no
C9 H9 . . 0.961 no
C10 H10 . . 0.961 no
C11 H11 . . 0.960 no
C12 H12 . . 0.960 no
C17 H17 . . 0.960 no
C18 H18 . . 0.960 no
C19 H19 . . 0.960 no
C20 H20 . . 0.960 no
C22 H22 . . 0.960 no
C23 H23 . . 0.961 no
C25 H25 . . 0.959 no
C26 H26A . . 0.960 no
C26 H26B . . 0.960 no
C27 H27A . . 0.961 no
C27 H27B . . 0.960 no
C28 H28A . . 0.960 no
C28 H28B . . 0.959 no
C29 H29A . . 0.960 no
C29 H29B . . 0.960 no
C30 H30 . . 0.960 no

loop_
_geom_hbond_atom_site_label_D
_geom_hbond_atom_site_label_H
_geom_hbond_atom_site_label_A
_geom_hbond_site_symmetry_A
_geom_hbond_distance_DH
_geom_hbond_distance_HA
_geom_hbond_distance_DA
_geom_hbond_angle_DHA
O1 H1 N3 2_646 0.960 1.845 2.737(4) 153.2
O2 H2 N4 2_746 0.960 1.877 2.813(4) 164.4

loop_
_geom_torsion_atom_site_label_1
_geom_torsion_atom_site_label_2
_geom_torsion_atom_site_label_3
_geom_torsion_atom_site_label_4
_geom_torsion
_geom_torsion_publ_flag
O1 C5 C6 C7 179.8(6) no
O1 C5 C14 C13 -178.7(6) no
O1 C5 C14 C15 -0.5(3) no
C14 C5 C6 C7 -1.3(4) no
C6 C5 C14 C13 2.5(4) no
C6 C5 C14 C15 -179.4(6) no
C5 C6 C7 C8 -0.9(4) no
C6 C7 C8 C9 -177.2(6) no
C6 C7 C8 C13 1.7(4) no
C7 C8 C9 C10 -179.5(6) no
C7 C8 C13 C12 179.7(5) no
C7 C8 C13 C14 -0.5(4) no
C13 C8 C9 C10 1.6(4) no
C9 C8 C13 C12 -1.4(4) no
C9 C8 C13 C14 178.4(6) no
C8 C9 C10 C11 -1.3(4) no
C9 C10 C11 C12 0.7(4) no
C10 C11 C12 C13 -0.5(4) no
C11 C12 C13 C8 0.9(4) no
C11 C12 C13 C14 -179.0(6) no
C8 C13 C14 C5 -1.6(4) no
C8 C13 C14 C15 -179.7(5) no
C12 C13 C14 C5 178.2(6) no
C12 C13 C14 C15 0.1(4) no
C5 C14 C15 C16 -98.0(5) no
C5 C14 C15 C24 79.4(5) yes
C13 C14 C15 C16 80.1(5) no
C13 C14 C15 C24 -102.5(5) no
C14 C15 C16 C17 -1.2(4) no
C14 C15 C16 C21 177.8(6) no
C14 C15 C24 O2 2.2(4) no
C14 C15 C24 C23 -178.3(6) no
C16 C15 C24 O2 179.7(6) no
C24 C15 C16 C17 -178.6(6) no
C24 C15 C16 C21 0.3(4) no
C16 C15 C24 C23 -0.9(4) no
C15 C16 C17 C18 177.9(6) no
C15 C16 C21 C20 -179.6(6) no
C15 C16 C21 C22 0.3(4) no
C21 C16 C17 C18 -1.1(4) no
C17 C16 C21 C20 -0.6(4) no
C17 C16 C21 C22 179.3(6) no
C16 C17 C18 C19 1.1(5) no
C17 C18 C19 C20 0.8(5) no
C18 C19 C20 C21 -2.5(5) no
C19 C20 C21 C16 2.4(5) no
C19 C20 C21 C22 -177.5(7) no
C16 C21 C22 C23 -0.2(4) no
C20 C21 C22 C23 179.6(7) no
C21 C22 C23 C24 -0.3(4) no
C22 C23 C24 O2 -179.6(6) no
C22 C23 C24 C15 0.9(4) no
N3 C25 C26 C27 -173.5(5) no
N3 C25 C30 N4 -63.9(4) yes
N3 C25 C30 C29 174.8(5) no
C26 C25 C30 N4 175.6(5) no
C30 C25 C26 C27 -52.9(5) no
C26 C25 C30 C29 54.3(4) no
C25 C26 C27 C28 53.6(5) no
C26 C27 C28 C29 -55.9(5) no
C27 C28 C29 C30 57.6(5) no
C28 C29 C30 N4 -178.3(5) no
C28 C29 C30 C25 -56.7(4) no

loop_
_cod_related_entry_id
_cod_related_entry_database
_cod_related_entry_code
1 ChemSpider 9318955
